data_2227838
loop_
_publ_author_name
'Brancatelli, Giovanna'
'Drommi, Dario'
'Bruno, Giuseppe'
'Faraone, Felice'

_publ_section_title
;
 Chlorido(<i>{\h</i>}^4^-cycloocta-1,5-diene)(<i>N</i>,<i>N</i>'-diethylthiourea-\k<i>S</i>)rhodium(I)
;
_journal_coeditor_code NG5033
_journal_issue 11
_journal_name_full 'Acta Crystallographica Section E'
_journal_page_first m1368
_journal_paper_doi 10.1107/S1600536810039644
_journal_volume 66
_journal_year 2010
_chemical_formula_iupac '[Rh Cl(C8 H12) (C5 H12 N2 S)]'
_chemical_formula_moiety 'C13 H24 Cl N2 Rh S'
_chemical_formula_sum 'C13 H24 Cl N2 Rh S'
_chemical_formula_weight 378.76
_chemical_name_common (COD)(N,N'-diethylthiourea)rhodium(I)chloride
_chemical_name_systematic
;
Chlorido(\h^4^-cycloocta-1,5-diene)(<i>N</i>,<i>N</i>'-
diethylthiourea-\k<i>S</i>)rhodium(I)
;
_space_group_IT_number 2
_symmetry_cell_setting triclinic
_symmetry_space_group_name_Hall '-P 1'
_symmetry_space_group_name_H-M 'P -1'
_cell_angle_alpha 101.727(5)
_cell_angle_beta 102.058(5)
_cell_angle_gamma 94.765(5)
_cell_formula_units_Z 2
_cell_length_a 7.295(5)
_cell_length_b 8.705(5)
_cell_length_c 12.602(5)
_cell_measurement_reflns_used 93
_cell_measurement_temperature 293(2)
_cell_measurement_theta_max 22.303
_cell_measurement_theta_min 5.255
_cell_volume 759.7(7)
_computing_cell_refinement 'Dirax/LSQ (Duisenberg, 1992)'
_computing_data_collection 'COLLECT (Nonius, 1998)'
_computing_data_reduction 'EVALCCD (Duisenberg <i>et al.</i>, 2003)'
_computing_molecular_graphics 'XP in SHELXTL (Sheldrick, 2008)'
_computing_publication_material 'WinGX (Farrugia, 1999)'
_computing_structure_refinement 'SHELXL97 (Sheldrick, 2008)'
_computing_structure_solution 'SIR2004 (Burla <i>et al.</i>, 2005)'
_diffrn_ambient_temperature 293(2)
_diffrn_measured_fraction_theta_full 0.992
_diffrn_measured_fraction_theta_max 0.992
_diffrn_measurement_device_type 'Bruker--Nonius Kappa APEXII CCD'
_diffrn_measurement_method '\w scans'
_diffrn_radiation_monochromator graphite
_diffrn_radiation_type MoK\a
_diffrn_radiation_wavelength 0.71069
_diffrn_reflns_av_R_equivalents 0.0153
_diffrn_reflns_limit_h_max 8
_diffrn_reflns_limit_h_min -8
_diffrn_reflns_limit_k_max 10
_diffrn_reflns_limit_k_min -10
_diffrn_reflns_limit_l_max 14
_diffrn_reflns_limit_l_min -14
_diffrn_reflns_number 12830
_diffrn_reflns_theta_full 25
_diffrn_reflns_theta_max 25
_diffrn_reflns_theta_min 3.39
_exptl_absorpt_coefficient_mu 1.423
_exptl_absorpt_correction_T_max 0.710
_exptl_absorpt_correction_T_min 0.540
_exptl_absorpt_correction_type multi-scan
_exptl_absorpt_process_details '(SADABS; Bruker, 2001)'
_exptl_crystal_colour orange
_exptl_crystal_density_diffrn 1.656
_exptl_crystal_density_method 'not measured'
_exptl_crystal_description plate
_exptl_crystal_F_000 388
_exptl_crystal_size_max 0.60
_exptl_crystal_size_mid 0.24
_exptl_crystal_size_min 0.16
_refine_diff_density_max 0.406
_refine_diff_density_min -0.347
_refine_ls_extinction_method none
_refine_ls_goodness_of_fit_ref 0.974
_refine_ls_hydrogen_treatment constr
_refine_ls_matrix_type full
_refine_ls_number_parameters 165
_refine_ls_number_reflns 2656
_refine_ls_number_restraints 0
_refine_ls_restrained_S_all 0.974
_refine_ls_R_factor_all 0.0171
_refine_ls_R_factor_gt 0.016
_refine_ls_shift/su_max 0.01
_refine_ls_shift/su_mean 0.001
_refine_ls_structure_factor_coef Fsqd
_refine_ls_weighting_details 'calc w=1/[\s^2^(Fo^2^)+(0.0121P)^2^+1.6925P] where P=(Fo^2^+2Fc^2^)/3'
_refine_ls_weighting_scheme calc
_refine_ls_wR_factor_ref 0.0418
_reflns_number_gt 2585
_reflns_number_total 2656
_reflns_threshold_expression >2sigma(I)
_cod_data_source_file ng5033.cif
_cod_data_source_block I
_cod_original_sg_symbol_H-M P-1
_cod_database_code 2227838
_cod_database_fobs_code 2227838

loop_
_symmetry_equiv_pos_as_xyz
'x, y, z'
'-x, -y, -z'

loop_
_atom_site_type_symbol
_atom_site_label
_atom_site_fract_x
_atom_site_fract_y
_atom_site_fract_z
_atom_site_U_iso_or_equiv
_atom_site_adp_type
_atom_site_calc_flag
_atom_site_refinement_flags
_atom_site_occupancy
_atom_site_disorder_assembly
_atom_site_disorder_group
C C1 0.6141(3) 0.3714(2) 0.14001(16) 0.0101(4) Uani d . 1 . .
C C2 0.6911(3) 0.6516(2) 0.13529(18) 0.0130(4) Uani d . 1 . .
H H2A 0.678 0.6272 0.0552 0.016 Uiso calc R 1 . .
H H2B 0.8245 0.6631 0.1708 0.016 Uiso calc R 1 . .
C C3 0.6120(3) 0.8048(2) 0.17068(19) 0.0156(4) Uani d . 1 . .
H H3A 0.6701 0.8867 0.143 0.023 Uiso calc R 1 . .
H H3B 0.6381 0.8348 0.2505 0.023 Uiso calc R 1 . .
H H3C 0.4778 0.7899 0.1409 0.023 Uiso calc R 1 . .
C C4 0.8012(3) 0.1765(2) 0.05213(18) 0.0137(4) Uani d . 1 . .
H H4A 0.6878 0.1021 0.0172 0.016 Uiso calc R 1 . .
H H4B 0.8673 0.1429 0.1169 0.016 Uiso calc R 1 . .
C C5 0.9280(3) 0.1800(3) -0.02977(18) 0.0170(5) Uani d . 1 . .
H H5A 0.8697 0.2283 -0.088 0.026 Uiso calc R 1 . .
H H5B 0.9458 0.0738 -0.0614 0.026 Uiso calc R 1 . .
H H5C 1.0484 0.24 0.0086 0.026 Uiso calc R 1 . .
C C6 0.1778(3) 0.4127(3) 0.43845(18) 0.0150(4) Uani d . 1 . .
H H6 0.1543 0.5227 0.4421 0.018 Uiso calc R 1 . .
C C7 0.0334(3) 0.3011(3) 0.36521(18) 0.0143(4) Uani d . 1 . .
H H7 -0.0725 0.3469 0.3272 0.017 Uiso calc R 1 . .
C C8 -0.0210(3) 0.1390(3) 0.38650(19) 0.0172(5) Uani d . 1 . .
H H8A -0.1559 0.108 0.3576 0.021 Uiso calc R 1 . .
H H8B 0.0066 0.1461 0.4662 0.021 Uiso calc R 1 . .
C C9 0.0857(3) 0.0111(3) 0.33158(18) 0.0165(4) Uani d . 1 . .
H H9A 0.1004 -0.0689 0.3752 0.02 Uiso calc R 1 . .
H H9B 0.0104 -0.0398 0.2578 0.02 Uiso calc R 1 . .
C C10 0.2795(3) 0.0767(2) 0.32166(18) 0.0133(4) Uani d . 1 . .
H H10 0.3337 0.0055 0.2693 0.016 Uiso calc R 1 . .
C C11 0.4153(3) 0.1802(3) 0.40867(18) 0.0146(4) Uani d . 1 . .
H H11 0.5463 0.1679 0.4052 0.018 Uiso calc R 1 . .
C C12 0.3872(3) 0.2309(3) 0.52713(18) 0.0189(5) Uani d . 1 . .
H H12A 0.5085 0.2448 0.5797 0.023 Uiso calc R 1 . .
H H12B 0.3058 0.1479 0.542 0.023 Uiso calc R 1 . .
C C13 0.2989(3) 0.3865(3) 0.54479(18) 0.0193(5) Uani d . 1 . .
H H13A 0.222 0.3849 0.5988 0.023 Uiso calc R 1 . .
H H13B 0.3993 0.4745 0.5753 0.023 Uiso calc R 1 . .
N N1 0.5883(2) 0.52268(19) 0.16738(14) 0.0110(3) Uani d . 1 . .
H H1 0.5065 0.5463 0.2062 0.013 Uiso calc R 1 . .
N N2 0.7506(2) 0.3357(2) 0.08595(14) 0.0121(4) Uani d . 1 . .
H H2 0.8134 0.4123 0.0699 0.014 Uiso calc R 1 . .
S S1 0.47935(7) 0.22159(6) 0.17216(4) 0.01184(11) Uani d . 1 . .
Cl Cl1 0.18218(7) 0.52815(6) 0.21639(4) 0.01583(11) Uani d . 1 . .
Rh Rh1 0.27945(2) 0.309577(18) 0.295374(13) 0.00866(6) Uani d . 1 . .

loop_
_atom_site_aniso_label
_atom_site_aniso_U_11
_atom_site_aniso_U_22
_atom_site_aniso_U_33
_atom_site_aniso_U_12
_atom_site_aniso_U_13
_atom_site_aniso_U_23
C1 0.0092(10) 0.0124(10) 0.0074(9) -0.0004(8) 0.0005(8) 0.0020(8)
C2 0.0123(10) 0.0113(10) 0.0160(11) -0.0002(8) 0.0036(8) 0.0049(8)
C3 0.0151(11) 0.0120(10) 0.0190(11) 0.0001(8) 0.0026(9) 0.0041(9)
C4 0.0173(11) 0.0115(10) 0.0147(11) 0.0053(8) 0.0064(9) 0.0040(8)
C5 0.0199(11) 0.0212(11) 0.0150(11) 0.0092(9) 0.0090(9) 0.0078(9)
C6 0.0155(11) 0.0165(11) 0.0138(11) 0.0033(9) 0.0081(9) 0.0004(9)
C7 0.0115(10) 0.0195(11) 0.0137(10) 0.0037(8) 0.0074(8) 0.0027(9)
C8 0.0150(11) 0.0210(12) 0.0159(11) -0.0029(9) 0.0072(9) 0.0035(9)
C9 0.0195(11) 0.0161(11) 0.0148(11) -0.0030(9) 0.0067(9) 0.0048(9)
C10 0.0179(11) 0.0107(10) 0.0148(10) 0.0038(8) 0.0074(9) 0.0062(8)
C11 0.0135(10) 0.0186(11) 0.0147(11) 0.0047(9) 0.0038(8) 0.0086(9)
C12 0.0196(11) 0.0260(12) 0.0100(10) 0.0004(9) 0.0007(9) 0.0055(9)
C13 0.0198(12) 0.0225(12) 0.0127(11) -0.0033(9) 0.0052(9) -0.0016(9)
N1 0.0119(9) 0.0085(8) 0.0139(9) 0.0010(7) 0.0073(7) 0.0012(7)
N2 0.0140(9) 0.0088(8) 0.0160(9) 0.0013(7) 0.0076(7) 0.0046(7)
S1 0.0144(3) 0.0085(2) 0.0149(3) 0.00119(19) 0.0084(2) 0.00302(19)
Cl1 0.0110(2) 0.0151(3) 0.0245(3) 0.00368(19) 0.0050(2) 0.0100(2)
Rh1 0.00837(9) 0.00896(9) 0.00903(9) 0.00087(6) 0.00293(6) 0.00200(6)

loop_
_atom_type_symbol
_atom_type_description
_atom_type_scat_dispersion_real
_atom_type_scat_dispersion_imag
_atom_type_scat_source
C C 0.0033 0.0016 'International Tables Vol C Tables 4.2.6.8 and 6.1.1.4'
H H 0 0 'International Tables Vol C Tables 4.2.6.8 and 6.1.1.4'
N N 0.0061 0.0033 'International Tables Vol C Tables 4.2.6.8 and 6.1.1.4'
S S 0.1246 0.1234 'International Tables Vol C Tables 4.2.6.8 and 6.1.1.4'
Cl Cl 0.1484 0.1585 'International Tables Vol C Tables 4.2.6.8 and 6.1.1.4'
Rh Rh -1.1178 0.9187 'International Tables Vol C Tables 4.2.6.8 and 6.1.1.4'

loop_
_geom_angle_atom_site_label_1
_geom_angle_atom_site_label_2
_geom_angle_atom_site_label_3
_geom_angle_site_symmetry_1
_geom_angle_site_symmetry_3
_geom_angle
_geom_angle_publ_flag
N1 C1 N2 . . 118.06(18) ?
N1 C1 S1 . . 122.42(16) ?
N2 C1 S1 . . 119.52(16) ?
N1 C2 C3 . . 109.49(17) ?
N1 C2 H2A . . 109.8 ?
C3 C2 H2A . . 109.8 ?
N1 C2 H2B . . 109.8 ?
C3 C2 H2B . . 109.8 ?
H2A C2 H2B . . 108.2 ?
C2 C3 H3A . . 109.5 ?
C2 C3 H3B . . 109.5 ?
H3A C3 H3B . . 109.5 ?
C2 C3 H3C . . 109.5 ?
H3A C3 H3C . . 109.5 ?
H3B C3 H3C . . 109.5 ?
N2 C4 C5 . . 108.76(17) ?
N2 C4 H4A . . 109.9 ?
C5 C4 H4A . . 109.9 ?
N2 C4 H4B . . 109.9 ?
C5 C4 H4B . . 109.9 ?
H4A C4 H4B . . 108.3 ?
C4 C5 H5A . . 109.5 ?
C4 C5 H5B . . 109.5 ?
H5A C5 H5B . . 109.5 ?
C4 C5 H5C . . 109.5 ?
H5A C5 H5C . . 109.5 ?
H5B C5 H5C . . 109.5 ?
C7 C6 C13 . . 124.7(2) ?
C7 C6 Rh1 . . 71.44(12) ?
C13 C6 Rh1 . . 111.45(15) ?
C7 C6 H6 . . 113.9 ?
C13 C6 H6 . . 113.9 ?
Rh1 C6 H6 . . 113.9 ?
C6 C7 C8 . . 122.7(2) ?
C6 C7 Rh1 . . 70.61(12) ?
C8 C7 Rh1 . . 112.66(14) ?
C6 C7 H7 . . 114.4 ?
C8 C7 H7 . . 114.4 ?
Rh1 C7 H7 . . 114.4 ?
C7 C8 C9 . . 112.29(17) ?
C7 C8 H8A . . 109.1 ?
C9 C8 H8A . . 109.1 ?
C7 C8 H8B . . 109.1 ?
C9 C8 H8B . . 109.1 ?
H8A C8 H8B . . 107.9 ?
C10 C9 C8 . . 113.14(18) ?
C10 C9 H9A . . 109 ?
C8 C9 H9A . . 109 ?
C10 C9 H9B . . 109 ?
C8 C9 H9B . . 109 ?
H9A C9 H9B . . 107.8 ?
C11 C10 C9 . . 124.75(19) ?
C11 C10 Rh1 . . 71.01(12) ?
C9 C10 Rh1 . . 110.88(14) ?
C11 C10 H10 . . 114.1 ?
C9 C10 H10 . . 114.1 ?
Rh1 C10 H10 . . 114.1 ?
C10 C11 C12 . . 123.07(19) ?
C10 C11 Rh1 . . 70.20(12) ?
C12 C11 Rh1 . . 114.30(15) ?
C10 C11 H11 . . 114 ?
C12 C11 H11 . . 114 ?
Rh1 C11 H11 . . 114 ?
C11 C12 C13 . . 112.13(18) ?
C11 C12 H12A . . 109.2 ?
C13 C12 H12A . . 109.2 ?
C11 C12 H12B . . 109.2 ?
C13 C12 H12B . . 109.2 ?
H12A C12 H12B . . 107.9 ?
C6 C13 C12 . . 112.96(18) ?
C6 C13 H13A . . 109 ?
C12 C13 H13A . . 109 ?
C6 C13 H13B . . 109 ?
C12 C13 H13B . . 109 ?
H13A C13 H13B . . 107.8 ?
C1 N1 C2 . . 123.97(17) ?
C1 N1 H1 . . 118 ?
C2 N1 H1 . . 118 ?
C1 N2 C4 . . 125.27(17) ?
C1 N2 H2 . . 117.4 ?
C4 N2 H2 . . 117.4 ?
C1 S1 Rh1 . . 115.00(8) ?
C10 Rh1 C11 . . 38.78(8) ?
C10 Rh1 C6 . . 97.75(8) ?
C11 Rh1 C6 . . 81.39(9) ?
C10 Rh1 C7 . . 82.10(8) ?
C11 Rh1 C7 . . 90.31(9) ?
C6 Rh1 C7 . . 37.95(8) ?
C10 Rh1 S1 . . 83.28(6) ?
C11 Rh1 S1 . . 89.52(7) ?
C6 Rh1 S1 . . 163.50(6) ?
C7 Rh1 S1 . . 156.79(6) ?
C10 Rh1 Cl1 . . 159.79(6) ?
C11 Rh1 Cl1 . . 160.89(6) ?
C6 Rh1 Cl1 . . 87.71(7) ?
C7 Rh1 Cl1 . . 90.67(6) ?
S1 Rh1 Cl1 . . 96.98(3) ?

loop_
_geom_bond_atom_site_label_1
_geom_bond_atom_site_label_2
_geom_bond_site_symmetry_2
_geom_bond_distance
_geom_bond_publ_flag
C1 N1 . 1.331(3) ?
C1 N2 . 1.342(3) ?
C1 S1 . 1.732(2) ?
C2 N1 . 1.469(3) ?
C2 C3 . 1.518(3) ?
C2 H2A . 0.97 ?
C2 H2B . 0.97 ?
C3 H3A . 0.96 ?
C3 H3B . 0.96 ?
C3 H3C . 0.96 ?
C4 N2 . 1.466(3) ?
C4 C5 . 1.526(3) ?
C4 H4A . 0.97 ?
C4 H4B . 0.97 ?
C5 H5A . 0.96 ?
C5 H5B . 0.96 ?
C5 H5C . 0.96 ?
C6 C7 . 1.401(3) ?
C6 C13 . 1.514(3) ?
C6 Rh1 . 2.149(2) ?
C6 H6 . 0.98 ?
C7 C8 . 1.525(3) ?
C7 Rh1 . 2.160(2) ?
C7 H7 . 0.98 ?
C8 C9 . 1.543(3) ?
C8 H8A . 0.97 ?
C8 H8B . 0.97 ?
C9 C10 . 1.519(3) ?
C9 H9A . 0.97 ?
C9 H9B . 0.97 ?
C10 C11 . 1.411(3) ?
C10 Rh1 . 2.120(2) ?
C10 H10 . 0.98 ?
C11 C12 . 1.530(3) ?
C11 Rh1 . 2.130(2) ?
C11 H11 . 0.98 ?
C12 C13 . 1.543(3) ?
C12 H12A . 0.97 ?
C12 H12B . 0.97 ?
C13 H13A . 0.97 ?
C13 H13B . 0.97 ?
N1 H1 . 0.86 ?
N2 H2 . 0.86 ?
S1 Rh1 . 2.4026(10) ?
Cl1 Rh1 . 2.4111(11) ?

loop_
_geom_hbond_atom_site_label_D
_geom_hbond_atom_site_label_H
_geom_hbond_atom_site_label_A
_geom_hbond_site_symmetry_A
_geom_hbond_distance_DH
_geom_hbond_distance_HA
_geom_hbond_distance_DA
_geom_hbond_angle_DHA
N1 H1 Cl1 . 0.86 2.39 3.152(3) 148
N2 H2 Cl1 1_655 0.86 2.89 3.356(3) 115.5

loop_
_geom_torsion_atom_site_label_1
_geom_torsion_atom_site_label_2
_geom_torsion_atom_site_label_3
_geom_torsion_atom_site_label_4
_geom_torsion_site_symmetry_1
_geom_torsion_site_symmetry_2
_geom_torsion_site_symmetry_3
_geom_torsion_site_symmetry_4
_geom_torsion
_geom_torsion_publ_flag
C13 C6 C7 C8 . . . . 1.3(3) ?
Rh1 C6 C7 C8 . . . . 105.03(19) ?
C13 C6 C7 Rh1 . . . . -103.7(2) ?
C6 C7 C8 C9 . . . . -92.6(2) ?
Rh1 C7 C8 C9 . . . . -11.7(2) ?
C7 C8 C9 C10 . . . . 29.4(3) ?
C8 C9 C10 C11 . . . . 47.8(3) ?
C8 C9 C10 Rh1 . . . . -33.1(2) ?
C9 C10 C11 C12 . . . . 4.0(3) ?
Rh1 C10 C11 C12 . . . . 106.7(2) ?
C9 C10 C11 Rh1 . . . . -102.7(2) ?
C10 C11 C12 C13 . . . . -92.5(3) ?
Rh1 C11 C12 C13 . . . . -11.1(2) ?
C7 C6 C13 C12 . . . . 50.9(3) ?
Rh1 C6 C13 C12 . . . . -30.8(2) ?
C11 C12 C13 C6 . . . . 27.4(3) ?
N2 C1 N1 C2 . . . . 4.4(3) ?
S1 C1 N1 C2 . . . . -175.86(15) ?
C3 C2 N1 C1 . . . . 174.37(18) ?
N1 C1 N2 C4 . . . . 178.38(18) ?
S1 C1 N2 C4 . . . . -1.3(3) ?
C5 C4 N2 C1 . . . . 166.75(19) ?
N1 C1 S1 Rh1 . . . . -9.74(19) ?
N2 C1 S1 Rh1 . . . . 169.97(13) ?
C9 C10 Rh1 C11 . . . . 120.9(2) ?
C11 C10 Rh1 C6 . . . . -65.76(14) ?
C9 C10 Rh1 C6 . . . . 55.16(16) ?
C11 C10 Rh1 C7 . . . . -100.44(14) ?
C9 C10 Rh1 C7 . . . . 20.48(15) ?
C11 C10 Rh1 S1 . . . . 97.64(13) ?
C9 C10 Rh1 S1 . . . . -141.43(15) ?
C11 C10 Rh1 Cl1 . . . . -170.40(13) ?
C9 C10 Rh1 Cl1 . . . . -49.5(3) ?
C12 C11 Rh1 C10 . . . . -118.3(2) ?
C10 C11 Rh1 C6 . . . . 113.96(14) ?
C12 C11 Rh1 C6 . . . . -4.32(16) ?
C10 C11 Rh1 C7 . . . . 76.94(13) ?
C12 C11 Rh1 C7 . . . . -41.35(16) ?
C10 C11 Rh1 S1 . . . . -79.85(12) ?
C12 C11 Rh1 S1 . . . . 161.87(15) ?
C10 C11 Rh1 Cl1 . . . . 169.87(14) ?
C12 C11 Rh1 Cl1 . . . . 51.6(3) ?
C7 C6 Rh1 C10 . . . . -66.43(14) ?
C13 C6 Rh1 C10 . . . . 54.45(16) ?
C7 C6 Rh1 C11 . . . . -101.71(14) ?
C13 C6 Rh1 C11 . . . . 19.17(15) ?
C13 C6 Rh1 C7 . . . . 120.9(2) ?
C7 C6 Rh1 S1 . . . . -158.94(17) ?
C13 C6 Rh1 S1 . . . . -38.1(3) ?
C7 C6 Rh1 Cl1 . . . . 94.03(13) ?
C13 C6 Rh1 Cl1 . . . . -145.09(15) ?
C6 C7 Rh1 C10 . . . . 113.53(14) ?
C8 C7 Rh1 C10 . . . . -4.79(15) ?
C6 C7 Rh1 C11 . . . . 75.50(14) ?
C8 C7 Rh1 C11 . . . . -42.81(16) ?
C8 C7 Rh1 C6 . . . . -118.3(2) ?
C6 C7 Rh1 S1 . . . . 164.99(12) ?
C8 C7 Rh1 S1 . . . . 46.7(2) ?
C6 C7 Rh1 Cl1 . . . . -85.41(13) ?
C8 C7 Rh1 Cl1 . . . . 156.27(15) ?
C1 S1 Rh1 C10 . . . . -160.61(10) ?
C1 S1 Rh1 C11 . . . . -122.23(10) ?
C1 S1 Rh1 C6 . . . . -66.0(2) ?
C1 S1 Rh1 C7 . . . . 148.12(16) ?
C1 S1 Rh1 Cl1 . . . . 39.75(8) ?
